data_1504223
loop_
_publ_author_name
'Webster, Robert'
'Lautens, Mark'

_publ_section_title
;
 Conformational effects in diastereoselective aryne Diels-Alder reactions:
 synthesis of benzo-fused [2.2.1] heterobicycles.
;
_journal_issue 20
_journal_name_full 'Organic letters'
_journal_page_first 4688
_journal_page_last 4691
_journal_paper_doi 10.1021/ol9019869
_journal_volume 11
_journal_year 2009
_chemical_absolute_configuration ad
_chemical_formula_moiety 'C20 H28 N2 O5 S'
_chemical_formula_sum 'C20 H28 N2 O5 S'
_chemical_formula_weight 408.50
_chemical_name_systematic
; 
? 
;
_space_group_IT_number 4
_symmetry_cell_setting monoclinic
_symmetry_space_group_name_Hall 'P 2yb'
_symmetry_space_group_name_H-M 'P 1 21 1'
_atom_sites_solution_hydrogens geom
_atom_sites_solution_primary direct
_atom_sites_solution_secondary difmap
_audit_creation_method SHELXL-97
_cell_angle_alpha 90.00
_cell_angle_beta 105.351(3)
_cell_angle_gamma 90.00
_cell_formula_units_Z 4
_cell_length_a 11.9221(4)
_cell_length_b 10.8903(6)
_cell_length_c 16.4113(8)
_cell_measurement_reflns_used 14323
_cell_measurement_temperature 150(1)
_cell_measurement_theta_max 27.5
_cell_measurement_theta_min 2.6
_cell_volume 2054.74(17)
_computing_cell_refinement 'Denzo-SMN (Otwinowski & Minor, 1997)'
_computing_data_collection 'Collect (Nonius B.V., 1997-2002)'
_computing_data_reduction Denzo-SMN
_computing_molecular_graphics 'PLATON (Spek, 2003)'
_computing_publication_material 'SHELXTL V6.1'
_computing_structure_refinement 'SHELXTL V6.1 (Sheldrick, 2008)'
_computing_structure_solution 'SIR-92 (Altomare et al., 1994)'
_diffrn_ambient_temperature 150(2)
_diffrn_detector_area_resol_mean 9
_diffrn_measured_fraction_theta_full 0.986
_diffrn_measured_fraction_theta_max 0.986
_diffrn_measurement_device_type 'Nonius KappaCCD'
_diffrn_measurement_method '\f scans and \w scans with \k offsets'
_diffrn_radiation_monochromator graphite
_diffrn_radiation_source 'fine-focus sealed tube'
_diffrn_radiation_type MoK\a
_diffrn_radiation_wavelength 0.71073
_diffrn_reflns_av_R_equivalents 0.0449
_diffrn_reflns_av_sigmaI/netI 0.0866
_diffrn_reflns_limit_h_max 14
_diffrn_reflns_limit_h_min -15
_diffrn_reflns_limit_k_max 12
_diffrn_reflns_limit_k_min -14
_diffrn_reflns_limit_l_max 21
_diffrn_reflns_limit_l_min -18
_diffrn_reflns_number 14323
_diffrn_reflns_theta_full 27.49
_diffrn_reflns_theta_max 27.49
_diffrn_reflns_theta_min 2.57
_diffrn_standards_number 0
_exptl_absorpt_coefficient_mu 0.191
_exptl_absorpt_correction_T_max 0.991
_exptl_absorpt_correction_T_min 0.844
_exptl_absorpt_correction_type multi-scan
_exptl_absorpt_process_details
;
multi-scan from symmetry-related measurements 
Sortav (Blessing 1995)
;
_exptl_crystal_colour colourless
_exptl_crystal_density_diffrn 1.321
_exptl_crystal_density_method 'not measured'
_exptl_crystal_description plate
_exptl_crystal_F_000 872
_exptl_crystal_size_max 0.35
_exptl_crystal_size_mid 0.30
_exptl_crystal_size_min 0.06
_refine_diff_density_max 0.261
_refine_diff_density_min -0.352
_refine_diff_density_rms 0.059
_refine_ls_abs_structure_details 'Flack H D (1983), Acta Cryst. A39, 876-881'
_refine_ls_abs_structure_Flack -0.10(8)
_refine_ls_extinction_coef 0.0048(9)
_refine_ls_extinction_expression Fc^*^=kFc[1+0.001xFc^2^\l^3^/sin(2\q)]^-1/4^
_refine_ls_extinction_method SHELXL
_refine_ls_goodness_of_fit_ref 1.023
_refine_ls_hydrogen_treatment constr
_refine_ls_matrix_type full
_refine_ls_number_parameters 516
_refine_ls_number_reflns 8168
_refine_ls_number_restraints 1
_refine_ls_restrained_S_all 1.023
_refine_ls_R_factor_all 0.1030
_refine_ls_R_factor_gt 0.0551
_refine_ls_shift/su_max 0.001
_refine_ls_shift/su_mean 0.000
_refine_ls_structure_factor_coef Fsqd
_refine_ls_weighting_details 'calc w=1/[\s^2^(Fo^2^)+(0.0669P)^2^+0.0030P] where P=(Fo^2^+2Fc^2^)/3'
_refine_ls_weighting_scheme calc
_refine_ls_wR_factor_gt 0.1143
_refine_ls_wR_factor_ref 0.1379
_reflns_number_gt 5485
_reflns_number_total 8168
_reflns_threshold_expression I>2\s(I)
_cod_data_source_file ol9019869_si_002.cif
_cod_data_source_block k08315
_cod_depositor_comments
;
The following automatic conversions were performed:

'_symmetry_cell_setting' value 'Monoclinic' changed to 'monoclinic'
according to /home/saulius/struct/CIF-dictionaries/cif_core.dic
dictionary named 'cif_core.dic' version 2.4.2 from 2011-04-26.

Automatic conversion script
Id: cif_fix_values 1715 2011-07-08 13:25:40Z adriana 
;
_cod_original_sg_symbol_H-M 'P 21'
_cod_database_code 1504223

loop_
_symmetry_equiv_pos_as_xyz
'x, y, z'
'-x, y+1/2, -z'

loop_
_atom_site_label
_atom_site_type_symbol
_atom_site_fract_x
_atom_site_fract_y
_atom_site_fract_z
_atom_site_U_iso_or_equiv
_atom_site_adp_type
_atom_site_occupancy
_atom_site_symmetry_multiplicity
_atom_site_calc_flag
_atom_site_refinement_flags
S1A S 0.30306(7) 0.25455(9) 0.66070(6) 0.0336(2) Uani 1 1 d .
O1A O 0.3658(2) 0.2478(3) 0.59821(15) 0.0531(9) Uani 1 1 d .
O2A O 0.3235(3) 0.3587(3) 0.71582(18) 0.0567(8) Uani 1 1 d .
O3A O 0.4240(2) 0.0808(3) 0.85595(15) 0.0434(7) Uani 1 1 d .
O4A O 0.7485(2) 0.1975(3) 0.95148(16) 0.0526(8) Uani 1 1 d .
O5A O 0.57490(19) 0.2904(2) 0.89326(14) 0.0336(6) Uani 1 1 d .
N1A N 0.3232(2) 0.1258(3) 0.72040(16) 0.0278(7) Uani 1 1 d .
N2A N 0.6410(2) 0.1509(3) 0.81774(17) 0.0326(7) Uani 1 1 d .
C1A C 0.1512(3) 0.2339(4) 0.6171(2) 0.0343(9) Uani 1 1 d .
H1AA H 0.1085 0.3086 0.6257 0.041 Uiso 1 1 calc R
H1AB H 0.1341 0.2176 0.5557 0.041 Uiso 1 1 calc R
C2A C 0.1145(3) 0.1251(3) 0.6621(2) 0.0273(8) Uani 1 1 d .
C3A C 0.0048(3) 0.1391(4) 0.6941(2) 0.0442(11) Uani 1 1 d .
H3AA H -0.0620 0.1698 0.6491 0.053 Uiso 1 1 calc R
H3AB H 0.0187 0.1949 0.7434 0.053 Uiso 1 1 calc R
C4A C -0.0149(3) 0.0052(4) 0.7189(3) 0.0492(12) Uani 1 1 d .
H4AA H -0.0065 -0.0015 0.7804 0.059 Uiso 1 1 calc R
H4AB H -0.0934 -0.0239 0.6882 0.059 Uiso 1 1 calc R
C5A C 0.0789(3) -0.0689(4) 0.6936(2) 0.0408(10) Uani 1 1 d .
H5AA H 0.0610 -0.1583 0.6842 0.049 Uiso 1 1 calc R
C6A C 0.1956(3) -0.0412(4) 0.7582(2) 0.0378(9) Uani 1 1 d .
H6AA H 0.2592 -0.0921 0.7477 0.045 Uiso 1 1 calc R
H6AB H 0.1907 -0.0548 0.8168 0.045 Uiso 1 1 calc R
C7A C 0.2134(3) 0.0957(4) 0.7416(2) 0.0301(8) Uani 1 1 d .
H7AA H 0.2051 0.1466 0.7904 0.036 Uiso 1 1 calc R
C8A C 0.0919(3) 0.0011(4) 0.6145(2) 0.0357(9) Uani 1 1 d .
C9A C -0.0189(4) 0.0023(5) 0.5410(3) 0.0577(13) Uani 1 1 d .
H9AA H -0.0079 0.0573 0.4965 0.087 Uiso 1 1 calc R
H9AB H -0.0845 0.0313 0.5613 0.087 Uiso 1 1 calc R
H9AC H -0.0351 -0.0809 0.5182 0.087 Uiso 1 1 calc R
C10A C 0.1898(4) -0.0461(5) 0.5778(3) 0.0513(11) Uani 1 1 d .
H10D H 0.1969 0.0077 0.5315 0.077 Uiso 1 1 calc R
H10E H 0.1717 -0.1297 0.5563 0.077 Uiso 1 1 calc R
H10F H 0.2634 -0.0464 0.6221 0.077 Uiso 1 1 calc R
C11A C 0.4276(3) 0.1122(4) 0.7859(2) 0.0320(9) Uani 1 1 d .
C12A C 0.5343(3) 0.1273(4) 0.7594(2) 0.0299(8) Uani 1 1 d .
C13A C 0.5577(3) 0.0871(4) 0.6863(2) 0.0349(9) Uani 1 1 d .
H13B H 0.5019 0.0622 0.6362 0.042 Uiso 1 1 calc R
C14A C 0.6804(3) 0.0893(4) 0.6990(2) 0.0380(10) Uani 1 1 d .
H14B H 0.7212 0.0670 0.6588 0.046 Uiso 1 1 calc R
C15A C 0.7285(3) 0.1288(4) 0.7790(2) 0.0370(9) Uani 1 1 d .
H15B H 0.8093 0.1396 0.8042 0.044 Uiso 1 1 calc R
C16A C 0.6603(3) 0.2146(4) 0.8959(2) 0.0368(10) Uani 1 1 d .
C17A C 0.5719(3) 0.3667(4) 0.9685(2) 0.0323(9) Uani 1 1 d .
C18A C 0.5665(3) 0.2831(4) 1.0413(2) 0.0472(11) Uani 1 1 d .
H18D H 0.6394 0.2370 1.0599 0.071 Uiso 1 1 calc R
H18E H 0.5014 0.2257 1.0228 0.071 Uiso 1 1 calc R
H18F H 0.5551 0.3327 1.0884 0.071 Uiso 1 1 calc R
C19A C 0.6747(3) 0.4528(5) 0.9885(2) 0.0464(11) Uani 1 1 d .
H19D H 0.7461 0.4059 1.0121 0.070 Uiso 1 1 calc R
H19E H 0.6647 0.5141 1.0297 0.070 Uiso 1 1 calc R
H19F H 0.6801 0.4941 0.9366 0.070 Uiso 1 1 calc R
C20A C 0.4583(3) 0.4363(4) 0.9356(2) 0.0452(11) Uani 1 1 d .
H20D H 0.3943 0.3776 0.9168 0.068 Uiso 1 1 calc R
H20E H 0.4634 0.4883 0.8880 0.068 Uiso 1 1 calc R
H20F H 0.4439 0.4877 0.9808 0.068 Uiso 1 1 calc R
S1B S 0.75038(8) -0.52855(10) 0.72167(7) 0.0442(3) Uani 1 1 d .
O1B O 0.7866(3) -0.5114(4) 0.81173(18) 0.0800(13) Uani 1 1 d .
O2B O 0.8057(3) -0.6199(3) 0.6849(3) 0.0914(14) Uani 1 1 d .
O3B O 0.8668(2) -0.2973(3) 0.59730(14) 0.0395(7) Uani 1 1 d .
O4B O 0.85739(19) -0.2013(2) 0.80215(14) 0.0330(6) Uani 1 1 d .
O5B O 0.9613(2) -0.2736(3) 0.92996(14) 0.0371(6) Uani 1 1 d .
N1B N 0.7594(2) -0.3925(3) 0.67396(16) 0.0281(7) Uani 1 1 d .
N2B N 0.9962(2) -0.3490(3) 0.81242(17) 0.0284(7) Uani 1 1 d .
C1B C 0.5959(3) -0.5415(4) 0.6849(2) 0.0345(9) Uani 1 1 d .
H1BA H 0.5748 -0.6155 0.6491 0.041 Uiso 1 1 calc R
H1BB H 0.5617 -0.5490 0.7334 0.041 Uiso 1 1 calc R
C2B C 0.5498(3) -0.4275(3) 0.6342(2) 0.0290(8) Uani 1 1 d .
C3B C 0.4542(3) -0.4430(4) 0.5511(2) 0.0366(9) Uani 1 1 d .
H3BA H 0.3875 -0.4904 0.5599 0.044 Uiso 1 1 calc R
H3BB H 0.4845 -0.4843 0.5075 0.044 Uiso 1 1 calc R
C4B C 0.4198(3) -0.3080(4) 0.5266(2) 0.0414(10) Uani 1 1 d .
H4BA H 0.3352 -0.2953 0.5179 0.050 Uiso 1 1 calc R
H4BB H 0.4412 -0.2846 0.4743 0.050 Uiso 1 1 calc R
C5B C 0.4908(3) -0.2329(4) 0.6035(2) 0.0327(8) Uani 1 1 d .
H5BA H 0.4567 -0.1509 0.6104 0.039 Uiso 1 1 calc R
C6B C 0.6175(3) -0.2280(4) 0.5981(2) 0.0316(8) Uani 1 1 d .
H6BA H 0.6227 -0.1951 0.5430 0.038 Uiso 1 1 calc R
H6BB H 0.6666 -0.1778 0.6442 0.038 Uiso 1 1 calc R
C7B C 0.6516(3) -0.3636(3) 0.6079(2) 0.0273(8) Uani 1 1 d .
H7BA H 0.6572 -0.3970 0.5524 0.033 Uiso 1 1 calc R
C8B C 0.4974(3) -0.3222(4) 0.6776(2) 0.0319(9) Uani 1 1 d .
C9B C 0.3796(3) -0.3534(4) 0.6934(2) 0.0403(10) Uani 1 1 d .
H9BA H 0.3233 -0.3720 0.6394 0.060 Uiso 1 1 calc R
H9BB H 0.3520 -0.2832 0.7200 0.060 Uiso 1 1 calc R
H9BC H 0.3882 -0.4250 0.7307 0.060 Uiso 1 1 calc R
C10B C 0.5756(3) -0.2761(4) 0.7624(2) 0.0368(9) Uani 1 1 d .
H10A H 0.5417 -0.2017 0.7797 0.055 Uiso 1 1 calc R
H10B H 0.6532 -0.2575 0.7560 0.055 Uiso 1 1 calc R
H10C H 0.5816 -0.3397 0.8056 0.055 Uiso 1 1 calc R
C11B C 0.8642(3) -0.3519(3) 0.6619(2) 0.0279(8) Uani 1 1 d .
C12B C 0.9739(3) -0.3795(4) 0.7271(2) 0.0287(8) Uani 1 1 d .
C13B C 1.0673(3) -0.4405(4) 0.7157(2) 0.0361(9) Uani 1 1 d .
H13A H 1.0753 -0.4729 0.6638 0.043 Uiso 1 1 calc R
C14B C 1.1517(3) -0.4479(4) 0.7955(2) 0.0400(10) Uani 1 1 d .
H14A H 1.2258 -0.4862 0.8064 0.048 Uiso 1 1 calc R
C15B C 1.1069(3) -0.3903(4) 0.8531(2) 0.0347(9) Uani 1 1 d .
H15A H 1.1449 -0.3800 0.9113 0.042 Uiso 1 1 calc R
C16B C 0.9290(3) -0.2668(4) 0.8459(2) 0.0292(8) Uani 1 1 d .
C17B C 0.9201(3) -0.1796(4) 0.9818(2) 0.0352(9) Uani 1 1 d .
C18B C 0.9774(4) -0.2209(5) 1.0713(2) 0.0617(14) Uani 1 1 d .
H18A H 1.0620 -0.2217 1.0805 0.093 Uiso 1 1 calc R
H18B H 0.9505 -0.3037 1.0800 0.093 Uiso 1 1 calc R
H18C H 0.9568 -0.1641 1.1113 0.093 Uiso 1 1 calc R
C19B C 0.7886(3) -0.1837(5) 0.9634(3) 0.0585(13) Uani 1 1 d .
H19A H 0.7539 -0.1512 0.9066 0.088 Uiso 1 1 calc R
H19B H 0.7636 -0.1338 1.0051 0.088 Uiso 1 1 calc R
H19C H 0.7634 -0.2688 0.9665 0.088 Uiso 1 1 calc R
C20B C 0.9635(4) -0.0563(4) 0.9637(3) 0.0485(11) Uani 1 1 d .
H20A H 1.0476 -0.0605 0.9704 0.073 Uiso 1 1 calc R
H20B H 0.9471 0.0043 1.0031 0.073 Uiso 1 1 calc R
H20C H 0.9242 -0.0321 0.9056 0.073 Uiso 1 1 calc R

loop_
_atom_site_aniso_label
_atom_site_aniso_U_11
_atom_site_aniso_U_22
_atom_site_aniso_U_33
_atom_site_aniso_U_23
_atom_site_aniso_U_13
_atom_site_aniso_U_12
S1A 0.0366(5) 0.0315(6) 0.0320(5) 0.0059(4) 0.0080(4) -0.0050(4)
O1A 0.0432(15) 0.082(2) 0.0385(15) 0.0281(17) 0.0188(12) 0.0070(16)
O2A 0.0699(19) 0.0299(19) 0.058(2) -0.0062(15) -0.0040(15) -0.0083(15)
O3A 0.0388(14) 0.062(2) 0.0279(14) 0.0096(14) 0.0068(11) -0.0095(13)
O4A 0.0393(15) 0.083(3) 0.0282(14) -0.0079(15) -0.0034(12) 0.0200(15)
O5A 0.0294(12) 0.0423(18) 0.0279(13) -0.0055(12) 0.0055(10) 0.0079(12)
N1A 0.0266(14) 0.0310(19) 0.0255(15) 0.0051(13) 0.0064(12) -0.0040(13)
N2A 0.0279(15) 0.043(2) 0.0247(16) -0.0037(15) 0.0034(12) 0.0010(14)
C1A 0.0379(19) 0.032(2) 0.0314(19) 0.0075(18) 0.0070(15) 0.0036(17)
C2A 0.0317(17) 0.025(2) 0.0250(18) 0.0018(16) 0.0072(14) 0.0032(16)
C3A 0.035(2) 0.059(3) 0.041(2) 0.003(2) 0.0157(17) 0.008(2)
C4A 0.034(2) 0.060(3) 0.056(3) 0.016(2) 0.0163(19) -0.002(2)
C5A 0.041(2) 0.033(3) 0.045(2) 0.0028(19) 0.0053(17) -0.0134(18)
C6A 0.0378(19) 0.037(3) 0.040(2) 0.0127(19) 0.0122(16) -0.0016(18)
C7A 0.0267(17) 0.037(2) 0.0272(18) 0.0022(17) 0.0084(14) -0.0014(16)
C8A 0.0315(18) 0.039(3) 0.033(2) -0.0027(18) 0.0033(15) -0.0071(17)
C9A 0.061(3) 0.060(4) 0.045(3) -0.004(2) 0.001(2) -0.024(2)
C10A 0.069(3) 0.041(3) 0.049(3) -0.012(2) 0.025(2) -0.005(2)
C11A 0.0326(18) 0.034(2) 0.028(2) 0.0042(17) 0.0058(15) -0.0024(17)
C12A 0.0302(18) 0.032(2) 0.0256(18) 0.0004(17) 0.0041(14) -0.0005(16)
C13A 0.039(2) 0.036(3) 0.029(2) -0.0025(18) 0.0076(16) -0.0003(17)
C14A 0.039(2) 0.041(3) 0.035(2) -0.0065(19) 0.0110(16) 0.0058(18)
C15A 0.0327(19) 0.042(3) 0.036(2) -0.0053(19) 0.0087(16) 0.0040(18)
C16A 0.034(2) 0.050(3) 0.027(2) -0.0052(18) 0.0093(16) 0.0010(18)
C17A 0.0375(19) 0.038(3) 0.0236(19) -0.0041(17) 0.0121(15) 0.0036(18)
C18A 0.058(2) 0.054(3) 0.033(2) 0.003(2) 0.0173(18) 0.004(2)
C19A 0.050(2) 0.058(3) 0.036(2) -0.016(2) 0.0181(18) -0.016(2)
C20A 0.046(2) 0.046(3) 0.044(2) -0.001(2) 0.0133(18) 0.009(2)
S1B 0.0368(5) 0.0372(7) 0.0593(7) 0.0189(5) 0.0141(4) 0.0008(5)
O1B 0.0612(19) 0.123(4) 0.0430(18) 0.047(2) -0.0081(14) -0.034(2)
O2B 0.068(2) 0.0256(19) 0.204(4) 0.007(2) 0.079(3) 0.0080(17)
O3B 0.0376(14) 0.053(2) 0.0281(14) 0.0066(13) 0.0092(11) -0.0070(12)
O4B 0.0345(13) 0.0358(17) 0.0283(13) 0.0005(12) 0.0077(11) 0.0033(12)
O5B 0.0522(15) 0.0377(18) 0.0220(13) 0.0000(12) 0.0112(10) 0.0105(12)
N1B 0.0296(14) 0.0303(19) 0.0251(15) 0.0011(14) 0.0085(12) -0.0001(13)
N2B 0.0308(15) 0.0307(19) 0.0247(16) 0.0001(14) 0.0092(12) 0.0005(14)
C1B 0.0381(19) 0.026(2) 0.040(2) 0.0038(18) 0.0097(16) -0.0044(17)
C2B 0.0323(18) 0.025(2) 0.030(2) -0.0013(17) 0.0089(15) -0.0017(16)
C3B 0.0329(18) 0.039(3) 0.035(2) -0.0039(19) 0.0047(15) -0.0030(18)
C4B 0.037(2) 0.046(3) 0.038(2) 0.0005(19) 0.0061(17) -0.0006(19)
C5B 0.0355(18) 0.030(2) 0.034(2) 0.0033(18) 0.0116(15) 0.0030(17)
C6B 0.0370(18) 0.028(2) 0.0317(19) 0.0026(17) 0.0126(15) 0.0004(17)
C7B 0.0297(17) 0.028(2) 0.0233(18) 0.0013(16) 0.0055(14) 0.0009(16)
C8B 0.0341(18) 0.031(2) 0.033(2) -0.0012(17) 0.0138(15) 0.0010(16)
C9B 0.038(2) 0.040(3) 0.049(2) 0.005(2) 0.0204(17) 0.0004(18)
C10B 0.043(2) 0.041(3) 0.031(2) -0.0026(18) 0.0173(16) 0.0021(18)
C11B 0.0367(19) 0.027(2) 0.0230(18) -0.0032(16) 0.0123(14) -0.0026(16)
C12B 0.0338(18) 0.033(2) 0.0205(18) 0.0016(16) 0.0088(14) -0.0041(17)
C13B 0.038(2) 0.041(3) 0.034(2) -0.0040(19) 0.0172(16) 0.0000(18)
C14B 0.0331(19) 0.049(3) 0.039(2) 0.004(2) 0.0107(17) 0.0076(19)
C15B 0.0297(18) 0.041(3) 0.032(2) 0.0070(18) 0.0072(15) -0.0002(17)
C16B 0.0330(18) 0.030(2) 0.0266(19) -0.0028(17) 0.0119(15) -0.0043(17)
C17B 0.044(2) 0.036(3) 0.029(2) -0.0049(18) 0.0141(17) 0.0013(19)
C18B 0.100(4) 0.057(4) 0.028(2) -0.001(2) 0.017(2) 0.020(3)
C19B 0.051(2) 0.078(4) 0.054(3) -0.022(3) 0.027(2) -0.014(2)
C20B 0.060(3) 0.042(3) 0.050(3) -0.012(2) 0.025(2) -0.010(2)

loop_
_atom_type_symbol
_atom_type_description
_atom_type_scat_dispersion_real
_atom_type_scat_dispersion_imag
_atom_type_scat_source
C C 0.0033 0.0016 'International Tables Vol C Tables 4.2.6.8 and 6.1.1.4'
H H 0.0000 0.0000 'International Tables Vol C Tables 4.2.6.8 and 6.1.1.4'
N N 0.0061 0.0033 'International Tables Vol C Tables 4.2.6.8 and 6.1.1.4'
O O 0.0106 0.0060 'International Tables Vol C Tables 4.2.6.8 and 6.1.1.4'
S S 0.1246 0.1234 'International Tables Vol C Tables 4.2.6.8 and 6.1.1.4'

loop_
_geom_angle_atom_site_label_1
_geom_angle_atom_site_label_2
_geom_angle_atom_site_label_3
_geom_angle
O1A S1A O2A 117.6(2)
O1A S1A N1A 110.73(17)
O2A S1A N1A 108.47(15)
O1A S1A C1A 112.18(16)
O2A S1A C1A 109.88(19)
N1A S1A C1A 95.83(16)
C16A O5A C17A 120.9(3)
C11A N1A C7A 116.9(3)
C11A N1A S1A 119.1(2)
C7A N1A S1A 108.7(2)
C15A N2A C12A 108.3(3)
C15A N2A C16A 122.6(3)
C12A N2A C16A 127.5(3)
C2A C1A S1A 107.3(2)
C1A C2A C3A 117.9(3)
C1A C2A C7A 108.6(3)
C3A C2A C7A 105.1(3)
C1A C2A C8A 118.0(3)
C3A C2A C8A 102.0(3)
C7A C2A C8A 103.7(3)
C2A C3A C4A 101.4(3)
C5A C4A C3A 104.6(3)
C4A C5A C6A 107.7(3)
C4A C5A C8A 102.2(3)
C6A C5A C8A 102.0(3)
C5A C6A C7A 102.1(3)
N1A C7A C6A 115.3(3)
N1A C7A C2A 106.4(3)
C6A C7A C2A 103.9(3)
C9A C8A C10A 106.2(3)
C9A C8A C2A 112.8(3)
C10A C8A C2A 116.2(3)
C9A C8A C5A 114.0(3)
C10A C8A C5A 114.8(3)
C2A C8A C5A 92.8(3)
O3A C11A N1A 120.3(3)
O3A C11A C12A 124.6(3)
N1A C11A C12A 114.9(3)
C13A C12A N2A 107.4(3)
C13A C12A C11A 128.3(3)
N2A C12A C11A 121.5(3)
C12A C13A C14A 107.8(3)
C15A C14A C13A 107.6(3)
C14A C15A N2A 108.9(3)
O4A C16A O5A 129.6(4)
O4A C16A N2A 120.4(3)
O5A C16A N2A 109.9(3)
O5A C17A C19A 109.2(3)
O5A C17A C18A 109.4(3)
C19A C17A C18A 113.8(3)
O5A C17A C20A 101.4(3)
C19A C17A C20A 111.4(4)
C18A C17A C20A 111.1(3)
O2B S1B O1B 118.9(3)
O2B S1B N1B 108.91(18)
O1B S1B N1B 108.9(2)
O2B S1B C1B 110.8(2)
O1B S1B C1B 111.13(18)
N1B S1B C1B 95.67(16)
C16B O5B C17B 120.2(3)
C11B N1B C7B 117.9(3)
C11B N1B S1B 121.0(2)
C7B N1B S1B 112.0(2)
C15B N2B C12B 108.0(3)
C15B N2B C16B 125.9(3)
C12B N2B C16B 124.6(3)
C2B C1B S1B 108.3(2)
C1B C2B C3B 118.3(3)
C1B C2B C7B 108.8(3)
C3B C2B C7B 104.6(3)
C1B C2B C8B 118.8(3)
C3B C2B C8B 101.1(3)
C7B C2B C8B 103.5(3)
C2B C3B C4B 102.1(3)
C3B C4B C5B 103.8(3)
C6B C5B C8B 102.9(3)
C6B C5B C4B 107.7(3)
C8B C5B C4B 102.3(3)
C7B C6B C5B 101.4(3)
N1B C7B C6B 116.0(3)
N1B C7B C2B 107.0(3)
C6B C7B C2B 104.8(3)
C9B C8B C10B 106.5(3)
C9B C8B C5B 114.6(3)
C10B C8B C5B 113.5(3)
C9B C8B C2B 114.1(3)
C10B C8B C2B 115.5(3)
C5B C8B C2B 92.6(3)
O3B C11B N1B 120.6(3)
O3B C11B C12B 120.2(3)
N1B C11B C12B 119.2(3)
C13B C12B N2B 108.1(3)
C13B C12B C11B 126.9(3)
N2B C12B C11B 124.9(3)
C12B C13B C14B 107.9(3)
C15B C14B C13B 107.5(3)
C14B C15B N2B 108.4(3)
O4B C16B O5B 128.3(3)
O4B C16B N2B 122.4(3)
O5B C16B N2B 109.3(3)
O5B C17B C20B 108.5(3)
O5B C17B C18B 102.5(3)
C20B C17B C18B 111.6(4)
O5B C17B C19B 110.1(3)
C20B C17B C19B 112.4(4)
C18B C17B C19B 111.2(3)

loop_
_geom_bond_atom_site_label_1
_geom_bond_atom_site_label_2
_geom_bond_distance
S1A O1A 1.422(2)
S1A O2A 1.431(3)
S1A N1A 1.691(3)
S1A C1A 1.776(3)
O3A C11A 1.211(4)
O4A C16A 1.211(4)
O5A C16A 1.302(4)
O5A C17A 1.497(4)
N1A C11A 1.420(4)
N1A C7A 1.478(4)
N2A C15A 1.380(4)
N2A C12A 1.398(4)
N2A C16A 1.422(5)
C1A C2A 1.520(5)
C2A C3A 1.541(4)
C2A C7A 1.543(5)
C2A C8A 1.548(5)
C3A C4A 1.550(6)
C4A C5A 1.524(6)
C5A C6A 1.539(5)
C5A C8A 1.549(5)
C6A C7A 1.540(6)
C8A C9A 1.535(5)
C8A C10A 1.537(5)
C11A C12A 1.460(5)
C12A C13A 1.372(5)
C13A C14A 1.421(5)
C14A C15A 1.355(5)
C17A C19A 1.509(5)
C17A C18A 1.517(5)
C17A C20A 1.520(5)
S1B O2B 1.414(4)
S1B O1B 1.438(3)
S1B N1B 1.693(3)
S1B C1B 1.785(3)
O3B C11B 1.223(4)
O4B C16B 1.196(4)
O5B C16B 1.332(4)
O5B C17B 1.495(4)
N1B C11B 1.387(4)
N1B C7B 1.480(4)
N2B C15B 1.387(4)
N2B C12B 1.395(4)
N2B C16B 1.406(4)
C1B C2B 1.514(5)
C2B C3B 1.537(5)
C2B C7B 1.556(5)
C2B C8B 1.566(5)
C3B C4B 1.551(6)
C4B C5B 1.554(5)
C5B C6B 1.537(4)
C5B C8B 1.543(5)
C6B C7B 1.529(5)
C8B C9B 1.531(5)
C8B C10B 1.540(5)
C11B C12B 1.486(5)
C12B C13B 1.351(5)
C13B C14B 1.427(5)
C14B C15B 1.355(5)
C17B C20B 1.497(6)
C17B C18B 1.514(5)
C17B C19B 1.516(5)
